data_7057095
loop_
_publ_author_name
'Szell, Patrick M. J.'
'Siiskonen, Antti'
'Catalano, Luca'
'Cavallo, Gabriella'
'Terraneo, Giancarlo'
'Priimagi, Arri'
'Bryce, David L.'
'Metrangolo, Pierangelo'

_publ_section_title
;
 Halogen-bond driven self-assembly of triangular macrocycles
;
_journal_issue 13
_journal_name_full 'New Journal of Chemistry'
_journal_page_first 10467
_journal_paper_doi 10.1039/C8NJ00759D
_journal_volume 42
_journal_year 2018
_chemical_formula_moiety 'C11 H15 I N2'
_chemical_formula_sum 'C11 H15 I N2'
_chemical_formula_weight 302.15
_space_group_crystal_system orthorhombic
_space_group_IT_number 43
_space_group_name_Hall 'F 2 -2d'
_space_group_name_H-M_alt 'F d d 2'
_symmetry_space_group_name_Hall 'F 2 -2d'
_symmetry_space_group_name_H-M 'F d d 2'
_atom_sites_solution_hydrogens geom
_audit_creation_method SHELXL-2016/6
_audit_update_record
;
2018-03-01 deposited with the CCDC.
2018-03-02 downloaded from the CCDC.
;
_cell_angle_alpha 90
_cell_angle_beta 90
_cell_angle_gamma 90
_cell_formula_units_Z 16
_cell_length_a 19.387(3)
_cell_length_b 30.384(5)
_cell_length_c 8.6076(15)
_cell_measurement_reflns_used 3341
_cell_measurement_temperature 100(2)
_cell_measurement_theta_max 27.23
_cell_measurement_theta_min 3.41
_cell_volume 5070.3(14)
_computing_cell_refinement 'Bruker SAINT'
_computing_data_collection 'Bruker APEX2'
_computing_data_reduction 'Bruker SAINT'
_computing_molecular_graphics
;
ORTEP-3 (Farrugia, L.J. (1997) Jour. Appl. Cryst. 30, 565)
Mercury (Macrae, C. F., Edgington, P. R., McCabe, P., Pidcock, E., 
Shields, G. P., Taylor, R., Towler, M. & van de Streek, J. (2006). 
J. Appl. Cryst. 39, 453-457
;
_computing_publication_material SHELXL
_computing_structure_refinement 'SHELXL-2014/7 (Sheldrick, 2014)'
_computing_structure_solution
;
SHELXS (Sheldrick, G. M. (2008). Acta Cryst. A64, 112-122)
;
_diffrn_ambient_temperature 100(2)
_diffrn_measured_fraction_theta_full 0.996
_diffrn_measured_fraction_theta_max 0.993
_diffrn_measurement_device_type 'Bruker APEX-II CCD'
_diffrn_measurement_method '\f and \w scans'
_diffrn_radiation_monochromator graphite
_diffrn_radiation_source 'fine-focus sealed tube'
_diffrn_radiation_type MoK\a
_diffrn_radiation_wavelength 0.71073
_diffrn_reflns_av_R_equivalents 0.0537
_diffrn_reflns_av_unetI/netI 0.0396
_diffrn_reflns_Laue_measured_fraction_full 0.996
_diffrn_reflns_Laue_measured_fraction_max 0.993
_diffrn_reflns_limit_h_max 27
_diffrn_reflns_limit_h_min -27
_diffrn_reflns_limit_k_max 43
_diffrn_reflns_limit_k_min -43
_diffrn_reflns_limit_l_max 11
_diffrn_reflns_limit_l_min -12
_diffrn_reflns_number 24873
_diffrn_reflns_point_group_measured_fraction_full 0.996
_diffrn_reflns_point_group_measured_fraction_max 0.982
_diffrn_reflns_theta_full 25.242
_diffrn_reflns_theta_max 30.640
_diffrn_reflns_theta_min 2.492
_exptl_absorpt_coefficient_mu 2.495
_exptl_absorpt_correction_T_max 0.7466
_exptl_absorpt_correction_T_min 0.6110
_exptl_absorpt_correction_type multi-scan
_exptl_absorpt_process_details 'Bruker (2001). SADABS. Bruker AXS Inc., Madison, Wisconsin, USA.'
_exptl_crystal_colour colourless
_exptl_crystal_density_diffrn 1.583
_exptl_crystal_description 'thin irregular plate'
_exptl_crystal_F_000 2368
_exptl_crystal_size_max 0.350
_exptl_crystal_size_mid 0.210
_exptl_crystal_size_min 0.010
_refine_diff_density_max 1.396
_refine_diff_density_min -0.738
_refine_diff_density_rms 0.161
_refine_ls_abs_structure_details
;
 Flack x determined using 1351 quotients [(I+)-(I-)]/[(I+)+(I-)]
 (Parsons, Flack and Wagner, Acta Cryst. B69 (2013) 249-259).
;
_refine_ls_abs_structure_Flack 0.02(2)
_refine_ls_extinction_method none
_refine_ls_goodness_of_fit_ref 1.111
_refine_ls_hydrogen_treatment constr
_refine_ls_matrix_type full
_refine_ls_number_parameters 128
_refine_ls_number_reflns 3854
_refine_ls_number_restraints 31
_refine_ls_restrained_S_all 1.120
_refine_ls_R_factor_all 0.0524
_refine_ls_R_factor_gt 0.0371
_refine_ls_shift/su_max 0.001
_refine_ls_shift/su_mean 0.000
_refine_ls_structure_factor_coef Fsqd
_refine_ls_weighting_details 'w=1/[\s^2^(Fo^2^)+(0.0529P)^2^+13.8334P] where P=(Fo^2^+2Fc^2^)/3'
_refine_ls_weighting_scheme calc
_refine_ls_wR_factor_gt 0.0898
_refine_ls_wR_factor_ref 0.0995
_reflns_Friedel_coverage 0.867
_reflns_Friedel_fraction_full 0.995
_reflns_Friedel_fraction_max 0.971
_reflns_number_gt 3257
_reflns_number_total 3854
_reflns_threshold_expression 'I > 2\s(I)'
_cod_data_source_file c8nj00759d2.cif
_cod_data_source_block 3
_cod_depositor_comments 'Adding full bibliography for 7057094--7057097.cif.'
_cod_original_cell_volume 5070.4(14)
_cod_database_code 7057095
_shelx_shelxl_version_number 2016/6
_shelx_space_group_comment
;
The symmetry employed for this shelxl refinement is uniquely defined
by the following loop, which should always be used as a source of
symmetry information in preference to the above space-group names.
They are only intended as comments.
;

loop_
_space_group_symop_operation_xyz
'x, y, z'
'-x, -y, z'
'x+1/4, -y+1/4, z+1/4'
'-x+1/4, y+1/4, z+1/4'
'x, y+1/2, z+1/2'
'-x, -y+1/2, z+1/2'
'x+1/4, -y+3/4, z+3/4'
'-x+1/4, y+3/4, z+3/4'
'x+1/2, y, z+1/2'
'-x+1/2, -y, z+1/2'
'x+3/4, -y+1/4, z+3/4'
'-x+3/4, y+1/4, z+3/4'
'x+1/2, y+1/2, z'
'-x+1/2, -y+1/2, z'
'x+3/4, -y+3/4, z+1/4'
'-x+3/4, y+3/4, z+1/4'

loop_
_atom_site_label
_atom_site_type_symbol
_atom_site_fract_x
_atom_site_fract_y
_atom_site_fract_z
_atom_site_U_iso_or_equiv
_atom_site_adp_type
_atom_site_occupancy
_atom_site_site_symmetry_order
_atom_site_calc_flag
_atom_site_refinement_flags_posn
_atom_site_refinement_flags_adp
I1 I 0.30629(2) 0.35128(2) 0.21092(10) 0.03163(12) Uani 1 1 d . .
C1 C 0.2559(4) 0.4072(2) 0.2643(9) 0.0350(14) Uani 1 1 d . .
C2 C 0.2244(4) 0.4396(2) 0.3016(8) 0.0334(14) Uani 1 1 d . .
C3 C 0.1862(4) 0.4771(2) 0.3496(8) 0.0297(13) Uani 1 1 d . .
N1 N 0.1250(3) 0.4771(2) 0.4160(7) 0.0354(13) Uani 1 1 d . .
N2 N 0.2102(3) 0.5189(2) 0.3357(7) 0.0334(12) Uani 1 1 d . .
C4 C 0.1600(5) 0.5457(3) 0.3984(9) 0.0406(16) Uani 1 1 d . .
H4 H 0.161410 0.576862 0.405469 0.049 Uiso 1 1 calc R U
C5 C 0.1089(4) 0.5194(2) 0.4477(11) 0.0385(15) Uani 1 1 d . .
H5 H 0.067743 0.528995 0.497071 0.046 Uiso 1 1 calc R U
C6 C 0.2780(5) 0.5314(3) 0.2722(12) 0.057(2) Uani 1 1 d . U
H6A H 0.273820 0.559659 0.215702 0.068 Uiso 1 1 calc R U
H6B H 0.293503 0.508720 0.197311 0.068 Uiso 1 1 calc R U
C7 C 0.3354(6) 0.5364(4) 0.4101(13) 0.074(3) Uani 1 1 d . U
H7A H 0.318130 0.557813 0.487668 0.089 Uiso 1 1 calc R U
H7B H 0.340597 0.507693 0.463030 0.089 Uiso 1 1 calc R U
C8 C 0.4023(7) 0.5507(5) 0.3568(14) 0.075(3) Uani 1 1 d . U
H8A H 0.396231 0.577654 0.293469 0.090 Uiso 1 1 calc R U
H8B H 0.421662 0.527689 0.288228 0.090 Uiso 1 1 calc R U
C9 C 0.4543(6) 0.5604(5) 0.4845(15) 0.079(3) Uani 1 1 d . U
H9A H 0.434102 0.582132 0.557288 0.095 Uiso 1 1 calc R U
H9B H 0.463292 0.533053 0.543447 0.095 Uiso 1 1 calc R U
C10 C 0.5218(6) 0.5782(5) 0.4235(12) 0.073(3) Uani 1 1 d . U
H10A H 0.536633 0.560566 0.332685 0.088 Uiso 1 1 calc R U
H10B H 0.515458 0.608986 0.389141 0.088 Uiso 1 1 calc R U
C11 C 0.5750(8) 0.5763(8) 0.5442(18) 0.108(5) Uani 1 1 d . U
H11A H 0.558640 0.591770 0.637147 0.161 Uiso 1 1 calc R U
H11B H 0.617137 0.590471 0.506047 0.161 Uiso 1 1 calc R U
H11C H 0.584738 0.545554 0.570093 0.161 Uiso 1 1 calc R U

loop_
_atom_site_aniso_label
_atom_site_aniso_U_11
_atom_site_aniso_U_22
_atom_site_aniso_U_33
_atom_site_aniso_U_23
_atom_site_aniso_U_13
_atom_site_aniso_U_12
I1 0.03030(18) 0.03055(18) 0.03404(19) -0.00482(19) 0.00374(18) -0.00325(15)
C1 0.036(4) 0.038(3) 0.031(3) 0.000(3) 0.004(3) 0.002(3)
C2 0.036(4) 0.040(4) 0.025(3) 0.001(3) -0.001(3) -0.004(3)
C3 0.036(4) 0.032(3) 0.022(3) 0.003(2) -0.001(2) 0.000(3)
N1 0.033(3) 0.037(3) 0.036(3) 0.005(2) 0.000(2) 0.009(2)
N2 0.040(3) 0.031(3) 0.029(3) 0.004(2) 0.001(2) -0.005(2)
C4 0.052(5) 0.034(4) 0.036(4) 0.004(3) -0.002(3) 0.007(3)
C5 0.035(3) 0.032(3) 0.048(4) 0.002(4) 0.000(4) 0.009(2)
C6 0.063(5) 0.054(5) 0.053(5) -0.010(4) 0.026(4) -0.025(4)
C7 0.066(5) 0.093(6) 0.064(5) -0.036(5) 0.022(4) -0.042(5)
C8 0.076(6) 0.094(6) 0.056(5) -0.012(5) 0.012(4) -0.023(5)
C9 0.077(6) 0.102(7) 0.058(6) 0.001(5) 0.005(5) -0.024(5)
C10 0.056(6) 0.120(8) 0.044(5) 0.007(5) 0.009(4) -0.021(5)
C11 0.081(8) 0.171(14) 0.071(8) 0.033(9) 0.024(7) -0.027(10)

loop_
_atom_type_symbol
_atom_type_description
_atom_type_scat_dispersion_real
_atom_type_scat_dispersion_imag
_atom_type_scat_source
C C 0.0033 0.0016 'International Tables Vol C Tables 4.2.6.8 and 6.1.1.4'
H H 0.0000 0.0000 'International Tables Vol C Tables 4.2.6.8 and 6.1.1.4'
N N 0.0061 0.0033 'International Tables Vol C Tables 4.2.6.8 and 6.1.1.4'
I I -0.4742 1.8119 'International Tables Vol C Tables 4.2.6.8 and 6.1.1.4'

loop_
_geom_angle_atom_site_label_1
_geom_angle_atom_site_label_2
_geom_angle_atom_site_label_3
_geom_angle
C2 C1 I1 177.1(7)
C1 C2 C3 178.1(8)
N1 C3 N2 110.3(6)
N1 C3 C2 126.6(7)
N2 C3 C2 123.1(7)
C3 N1 C5 107.3(6)
C3 N2 C4 106.0(6)
C3 N2 C6 125.4(7)
C4 N2 C6 128.5(7)
C5 C4 N2 107.1(7)
C5 C4 H4 126.5
N2 C4 H4 126.5
C4 C5 N1 109.3(7)
C4 C5 H5 125.3
N1 C5 H5 125.3
N2 C6 C7 111.2(7)
N2 C6 H6A 109.4
C7 C6 H6A 109.4
N2 C6 H6B 109.4
C7 C6 H6B 109.4
H6A C6 H6B 108.0
C8 C7 C6 114.1(10)
C8 C7 H7A 108.7
C6 C7 H7A 108.7
C8 C7 H7B 108.7
C6 C7 H7B 108.7
H7A C7 H7B 107.6
C7 C8 C9 115.1(10)
C7 C8 H8A 108.5
C9 C8 H8A 108.5
C7 C8 H8B 108.5
C9 C8 H8B 108.5
H8A C8 H8B 107.5
C10 C9 C8 113.1(10)
C10 C9 H9A 109.0
C8 C9 H9A 109.0
C10 C9 H9B 109.0
C8 C9 H9B 109.0
H9A C9 H9B 107.8
C11 C10 C9 110.5(10)
C11 C10 H10A 109.5
C9 C10 H10A 109.5
C11 C10 H10B 109.5
C9 C10 H10B 109.5
H10A C10 H10B 108.1
C10 C11 H11A 109.5
C10 C11 H11B 109.5
H11A C11 H11B 109.5
C10 C11 H11C 109.5
H11A C11 H11C 109.5
H11B C11 H11C 109.5

loop_
_geom_bond_atom_site_label_1
_geom_bond_atom_site_label_2
_geom_bond_distance
I1 C1 2.014(7)
C1 C2 1.201(10)
C2 C3 1.421(10)
C3 N1 1.316(9)
C3 N2 1.357(9)
N1 C5 1.348(9)
N2 C4 1.378(10)
N2 C6 1.474(10)
C4 C5 1.343(11)
C4 H4 0.9500
C5 H5 0.9500
C6 C7 1.634(17)
C6 H6A 0.9900
C6 H6B 0.9900
C7 C8 1.442(15)
C7 H7A 0.9900
C7 H7B 0.9900
C8 C9 1.520(17)
C8 H8A 0.9900
C8 H8B 0.9900
C9 C10 1.509(15)
C9 H9A 0.9900
C9 H9B 0.9900
C10 C11 1.46(2)
C10 H10A 0.9900
C10 H10B 0.9900
C11 H11A 0.9800
C11 H11B 0.9800
C11 H11C 0.9800

loop_
_geom_torsion_atom_site_label_1
_geom_torsion_atom_site_label_2
_geom_torsion_atom_site_label_3
_geom_torsion_atom_site_label_4
_geom_torsion
N2 C3 N1 C5 -0.6(8)
C2 C3 N1 C5 177.7(7)
N1 C3 N2 C4 0.1(8)
C2 C3 N2 C4 -178.2(7)
N1 C3 N2 C6 177.6(8)
C2 C3 N2 C6 -0.7(11)
C3 N2 C4 C5 0.4(9)
C6 N2 C4 C5 -177.0(8)
N2 C4 C5 N1 -0.8(10)
C3 N1 C5 C4 0.9(9)
C3 N2 C6 C7 -93.6(10)
C4 N2 C6 C7 83.4(11)
N2 C6 C7 C8 -177.1(11)
C6 C7 C8 C9 173.7(12)
C7 C8 C9 C10 -176.2(13)
C8 C9 C10 C11 -165.7(16)
